data_7006676
loop_
_publ_author_name
'Pryjomska, Iweta'
'Bartosz-Bechowski, Hubert'
'Ciunik, Zbigniew'
'Trzeciak, Anna M.'
'Zi\'o\/lkowski, J\'ozef J'

_publ_section_title
;
 Chemistry of palladium phosphinite (PPh(2)(OR)) and phosphonite
 (P(OPh)(2)(OH)) complexes: catalytic activity in methoxycarbonylation
 and Heck coupling reactions.
;
_journal_issue 1
_journal_name_full 'Dalton transactions (Cambridge, England : 2003)'
_journal_page_first 213
_journal_page_last 220
_journal_paper_doi 10.1039/b512835h
_journal_year 2006
_chemical_formula_sum 'C60 H54 Cl2 O4 P4 Pd2'
_chemical_formula_weight 1246.65
_chemical_name_systematic
;
?
;
_space_group_IT_number 14
_symmetry_cell_setting monoclinic
_symmetry_space_group_name_Hall '-P 2ybc'
_symmetry_space_group_name_H-M 'P 1 21/c 1'
_atom_sites_solution_hydrogens geom
_atom_sites_solution_primary direct
_atom_sites_solution_secondary difmap
_audit_creation_method SHELXL-97
_cell_angle_alpha 90.00
_cell_angle_beta 102.338(5)
_cell_angle_gamma 90.00
_cell_formula_units_Z 2
_cell_length_a 8.6925(6)
_cell_length_b 16.1096(7)
_cell_length_c 20.1450(10)
_cell_measurement_reflns_used 4800
_cell_measurement_temperature 100(2)
_cell_measurement_theta_max 27.00
_cell_measurement_theta_min 3.49
_cell_volume 2755.8(3)
_computing_cell_refinement 'CrysAlis RED (Oxford Diffraction,Poland Sp. z o.o)'
_computing_data_collection 'CrysAlis CCD (Oxford Diffraction,Poland Sp. z o.o)'
_computing_data_reduction 'CrysAlis RED (Oxford Diffraction,Poland Sp. z o.o)'
_computing_molecular_graphics 'SHELXTL-NT V5.1, Bruker AXS 1999'
_computing_publication_material 'SHELXL-97 (Sheldrick, 1997)'
_computing_structure_refinement 'SHELXL-97 (Sheldrick, 1997)'
_computing_structure_solution 'SHELXS-97 (Sheldrick, 1990)'
_diffrn_ambient_temperature 100(2)
_diffrn_measured_fraction_theta_full 0.997
_diffrn_measured_fraction_theta_max 0.997
_diffrn_measurement_device_type 'Kuma KM4CCD'
_diffrn_measurement_method '\w scan'
_diffrn_radiation_monochromator graphite
_diffrn_radiation_source 'fine-focus sealed tube'
_diffrn_radiation_type MoK\a
_diffrn_radiation_wavelength 0.71073
_diffrn_reflns_av_R_equivalents 0.0266
_diffrn_reflns_av_sigmaI/netI 0.0208
_diffrn_reflns_limit_h_max 11
_diffrn_reflns_limit_h_min -7
_diffrn_reflns_limit_k_max 20
_diffrn_reflns_limit_k_min -20
_diffrn_reflns_limit_l_max 25
_diffrn_reflns_limit_l_min -25
_diffrn_reflns_number 17881
_diffrn_reflns_theta_full 27.00
_diffrn_reflns_theta_max 27.00
_diffrn_reflns_theta_min 3.49
_diffrn_standards_number 0
_exptl_absorpt_coefficient_mu 0.912
_exptl_absorpt_correction_T_max 0.8984
_exptl_absorpt_correction_T_min 0.8753
_exptl_absorpt_correction_type analytical
_exptl_crystal_density_diffrn 1.502
_exptl_crystal_density_method 'not measured'
_exptl_crystal_F_000 1264
_exptl_crystal_size_max 0.15
_exptl_crystal_size_mid 0.13
_exptl_crystal_size_min 0.12
_refine_diff_density_max 0.583
_refine_diff_density_min -0.556
_refine_diff_density_rms 0.064
_refine_ls_extinction_coef 0.00099(19)
_refine_ls_extinction_expression Fc^*^=kFc[1+0.001xFc^2^\l^3^/sin(2\q)]^-1/4^
_refine_ls_extinction_method SHELXL
_refine_ls_goodness_of_fit_ref 1.122
_refine_ls_hydrogen_treatment mixed
_refine_ls_matrix_type full
_refine_ls_number_parameters 330
_refine_ls_number_reflns 5996
_refine_ls_number_restraints 0
_refine_ls_restrained_S_all 1.122
_refine_ls_R_factor_all 0.0278
_refine_ls_R_factor_gt 0.0246
_refine_ls_shift/su_max 0.001
_refine_ls_shift/su_mean 0.000
_refine_ls_structure_factor_coef Fsqd
_refine_ls_weighting_details 'calc w=1/[\s^2^(Fo^2^)+(0.0209P)^2^+2.3599P] where P=(Fo^2^+2Fc^2^)/3'
_refine_ls_weighting_scheme calc
_refine_ls_wR_factor_gt 0.0559
_refine_ls_wR_factor_ref 0.0572
_reflns_number_gt 5560
_reflns_number_total 5996
_reflns_threshold_expression >2sigma(I)
_cod_data_source_file b512835h.txt
_cod_data_source_block clpim
_cod_original_sg_symbol_H-M P2(1)/c
_cod_database_code 7006676

loop_
_symmetry_equiv_pos_as_xyz
'x, y, z'
'-x, y+1/2, -z+1/2'
'-x, -y, -z'
'x, -y-1/2, z-1/2'

loop_
_atom_site_label
_atom_site_type_symbol
_atom_site_fract_x
_atom_site_fract_y
_atom_site_fract_z
_atom_site_U_iso_or_equiv
_atom_site_adp_type
_atom_site_occupancy
_atom_site_symmetry_multiplicity
_atom_site_calc_flag
_atom_site_refinement_flags
_atom_site_disorder_assembly
_atom_site_disorder_group
Pd1 Pd 0.044451(15) -0.086181(8) -0.048585(6) 0.01176(5) Uani 1 1 d . . .
Cl1 Cl 0.09415(6) -0.04481(3) 0.06939(2) 0.02086(10) Uani 1 1 d . . .
P1 P 0.18309(5) -0.20417(3) -0.02519(2) 0.01223(9) Uani 1 1 d . . .
P2 P -0.02166(5) -0.11742(3) -0.15991(2) 0.01172(9) Uani 1 1 d . . .
O1 O 0.19579(15) -0.26116(8) -0.08605(6) 0.0164(3) Uani 1 1 d . . .
O2 O 0.07331(15) -0.18625(8) -0.18683(6) 0.0151(3) Uani 1 1 d . . .
C1 C 0.3850(2) -0.18219(12) 0.01785(9) 0.0161(4) Uani 1 1 d . . .
C2 C 0.4433(2) -0.10310(14) 0.03428(13) 0.0315(5) Uani 1 1 d . . .
H2 H 0.3743 -0.0567 0.0264 0.038 Uiso 1 1 calc R . .
C3 C 0.6027(3) -0.09126(16) 0.06234(15) 0.0403(6) Uani 1 1 d . . .
H3 H 0.6416 -0.0368 0.0736 0.048 Uiso 1 1 calc R . .
C4 C 0.7044(2) -0.15767(15) 0.07389(12) 0.0311(5) Uani 1 1 d . . .
H4 H 0.8129 -0.1493 0.0932 0.037 Uiso 1 1 calc R . .
C5 C 0.6477(2) -0.23619(15) 0.05720(12) 0.0325(5) Uani 1 1 d . . .
H5 H 0.7177 -0.2822 0.0646 0.039 Uiso 1 1 calc R . .
C6 C 0.4886(2) -0.24894(14) 0.02947(11) 0.0260(4) Uani 1 1 d . . .
H6 H 0.4506 -0.3036 0.0184 0.031 Uiso 1 1 calc R . .
C7 C 0.1032(2) -0.27123(11) 0.03175(9) 0.0148(3) Uani 1 1 d . . .
C8 C 0.0182(2) -0.34131(12) 0.00435(10) 0.0187(4) Uani 1 1 d . . .
H8 H 0.0011 -0.3520 -0.0430 0.022 Uiso 1 1 calc R . .
C9 C -0.0419(2) -0.39572(13) 0.04652(10) 0.0223(4) Uani 1 1 d . . .
H9 H -0.0999 -0.4433 0.0278 0.027 Uiso 1 1 calc R . .
C10 C -0.0166(2) -0.38026(13) 0.11563(10) 0.0223(4) Uani 1 1 d . . .
H10 H -0.0561 -0.4178 0.1444 0.027 Uiso 1 1 calc R . .
C11 C 0.0659(2) -0.31025(13) 0.14309(10) 0.0219(4) Uani 1 1 d . . .
H11 H 0.0813 -0.2995 0.1904 0.026 Uiso 1 1 calc R . .
C12 C 0.1265(2) -0.25556(12) 0.10127(9) 0.0182(4) Uani 1 1 d . . .
H12 H 0.1836 -0.2078 0.1202 0.022 Uiso 1 1 calc R . .
C13 C -0.2285(2) -0.14505(11) -0.18228(9) 0.0161(3) Uani 1 1 d . . .
C14 C -0.2886(2) -0.17693(14) -0.24700(10) 0.0244(4) Uani 1 1 d . . .
H14 H -0.2221 -0.1825 -0.2785 0.029 Uiso 1 1 calc R . .
C15 C -0.4461(3) -0.20063(15) -0.26553(11) 0.0311(5) Uani 1 1 d . . .
H15 H -0.4869 -0.2221 -0.3097 0.037 Uiso 1 1 calc R . .
C16 C -0.5435(2) -0.19289(15) -0.21952(11) 0.0292(5) Uani 1 1 d . . .
H16 H -0.6510 -0.2088 -0.2324 0.035 Uiso 1 1 calc R . .
C17 C -0.4847(2) -0.16217(14) -0.15515(11) 0.0274(4) Uani 1 1 d . . .
H17 H -0.5517 -0.1572 -0.1238 0.033 Uiso 1 1 calc R . .
C18 C -0.3270(2) -0.13837(13) -0.13601(10) 0.0219(4) Uani 1 1 d . . .
H18 H -0.2867 -0.1176 -0.0916 0.026 Uiso 1 1 calc R . .
C19 C 0.0035(2) -0.02484(11) -0.20703(9) 0.0155(3) Uani 1 1 d . . .
C20 C -0.1197(2) 0.02836(12) -0.23433(10) 0.0211(4) Uani 1 1 d . . .
H20 H -0.2245 0.0147 -0.2317 0.025 Uiso 1 1 calc R . .
C21 C -0.0887(3) 0.10170(13) -0.26544(11) 0.0282(5) Uani 1 1 d . . .
H21 H -0.1728 0.1379 -0.2846 0.034 Uiso 1 1 calc R . .
C22 C 0.0638(3) 0.12221(14) -0.26863(12) 0.0320(5) Uani 1 1 d . . .
H22 H 0.0842 0.1728 -0.2893 0.038 Uiso 1 1 calc R . .
C23 C 0.1868(3) 0.06948(14) -0.24187(13) 0.0333(5) Uani 1 1 d . . .
H23 H 0.2915 0.0838 -0.2443 0.040 Uiso 1 1 calc R . .
C24 C 0.1572(2) -0.00426(13) -0.21146(11) 0.0239(4) Uani 1 1 d . . .
H24 H 0.2415 -0.0409 -0.1936 0.029 Uiso 1 1 calc R . .
C25 C 0.6285(3) -0.39369(16) -0.11706(15) 0.0400(6) Uani 1 1 d . . .
H25 H 0.6862 -0.3467 -0.1265 0.048 Uiso 1 1 calc R . .
C26 C 0.6972(3) -0.47140(16) -0.11144(14) 0.0390(6) Uani 1 1 d . . .
H26 H 0.8030 -0.4776 -0.1162 0.047 Uiso 1 1 calc R . .
C27 C 0.6132(3) -0.53975(16) -0.09898(14) 0.0392(6) Uani 1 1 d . . .
H27 H 0.6596 -0.5934 -0.0963 0.047 Uiso 1 1 calc R . .
C28 C 0.4599(3) -0.52991(17) -0.09027(16) 0.0480(7) Uani 1 1 d . . .
H28 H 0.4022 -0.5768 -0.0806 0.058 Uiso 1 1 calc R . .
C29 C 0.3916(3) -0.45261(17) -0.09560(14) 0.0411(6) Uani 1 1 d . . .
H29 H 0.2864 -0.4462 -0.0901 0.049 Uiso 1 1 calc R . .
C30 C 0.4753(3) -0.38460(15) -0.10889(12) 0.0329(5) Uani 1 1 d . . .
H30 H 0.4279 -0.3312 -0.1125 0.039 Uiso 1 1 calc R . .
H1 H 0.144(3) -0.2375(17) -0.1336(14) 0.043(7) Uiso 1 1 d . . .

loop_
_atom_site_aniso_label
_atom_site_aniso_U_11
_atom_site_aniso_U_22
_atom_site_aniso_U_33
_atom_site_aniso_U_23
_atom_site_aniso_U_13
_atom_site_aniso_U_12
Pd1 0.01303(8) 0.01154(7) 0.01005(7) -0.00176(5) 0.00097(5) 0.00340(5)
Cl1 0.0302(2) 0.0180(2) 0.01130(19) -0.00330(16) -0.00246(17) 0.01244(18)
P1 0.0128(2) 0.0126(2) 0.0111(2) -0.00009(16) 0.00228(16) 0.00333(16)
P2 0.0126(2) 0.0117(2) 0.0104(2) -0.00072(16) 0.00159(16) 0.00108(16)
O1 0.0209(6) 0.0149(6) 0.0133(6) -0.0006(5) 0.0034(5) 0.0065(5)
O2 0.0186(6) 0.0153(6) 0.0115(6) -0.0021(5) 0.0034(5) 0.0036(5)
C1 0.0135(8) 0.0216(9) 0.0136(8) 0.0010(7) 0.0037(7) 0.0029(7)
C2 0.0203(10) 0.0228(11) 0.0477(14) -0.0030(10) -0.0010(10) 0.0031(8)
C3 0.0244(11) 0.0310(12) 0.0597(17) -0.0042(12) -0.0042(11) -0.0074(9)
C4 0.0139(9) 0.0457(14) 0.0323(11) 0.0023(10) 0.0016(8) -0.0007(9)
C5 0.0188(10) 0.0371(13) 0.0388(13) 0.0030(10) -0.0001(9) 0.0113(9)
C6 0.0206(10) 0.0241(10) 0.0307(11) -0.0003(9) -0.0003(8) 0.0062(8)
C7 0.0134(8) 0.0158(8) 0.0149(8) 0.0023(7) 0.0020(7) 0.0052(7)
C8 0.0189(9) 0.0198(9) 0.0173(9) -0.0012(7) 0.0035(7) 0.0013(7)
C9 0.0194(9) 0.0199(9) 0.0284(10) 0.0009(8) 0.0066(8) 0.0002(7)
C10 0.0172(9) 0.0251(10) 0.0263(10) 0.0093(8) 0.0083(8) 0.0061(8)
C11 0.0194(9) 0.0298(11) 0.0164(9) 0.0052(8) 0.0038(7) 0.0057(8)
C12 0.0170(8) 0.0207(9) 0.0164(9) 0.0004(7) 0.0026(7) 0.0031(7)
C13 0.0142(8) 0.0157(8) 0.0173(8) 0.0017(7) 0.0013(7) 0.0007(7)
C14 0.0199(9) 0.0362(11) 0.0171(9) -0.0028(8) 0.0042(8) -0.0043(8)
C15 0.0237(11) 0.0449(13) 0.0215(10) -0.0039(9) -0.0023(8) -0.0091(10)
C16 0.0157(9) 0.0389(12) 0.0311(11) 0.0042(9) 0.0007(8) -0.0058(9)
C17 0.0197(10) 0.0364(12) 0.0281(11) 0.0023(9) 0.0099(8) -0.0019(9)
C18 0.0202(9) 0.0278(10) 0.0179(9) -0.0020(8) 0.0048(7) -0.0023(8)
C19 0.0217(9) 0.0134(8) 0.0110(8) -0.0007(6) 0.0028(7) 0.0009(7)
C20 0.0228(10) 0.0210(9) 0.0189(9) 0.0008(7) 0.0032(8) 0.0042(8)
C21 0.0358(12) 0.0212(10) 0.0259(11) 0.0049(8) 0.0031(9) 0.0075(9)
C22 0.0431(13) 0.0182(10) 0.0341(12) 0.0079(9) 0.0071(10) -0.0040(9)
C23 0.0290(11) 0.0283(11) 0.0432(13) 0.0093(10) 0.0090(10) -0.0068(9)
C24 0.0216(10) 0.0214(10) 0.0283(10) 0.0043(8) 0.0049(8) 0.0000(8)
C25 0.0322(13) 0.0318(13) 0.0575(16) 0.0041(12) 0.0128(12) 0.0063(10)
C26 0.0290(12) 0.0392(14) 0.0513(15) 0.0053(12) 0.0140(11) 0.0143(10)
C27 0.0377(13) 0.0291(12) 0.0485(15) 0.0029(11) 0.0037(11) 0.0158(10)
C28 0.0305(13) 0.0380(14) 0.073(2) 0.0202(14) 0.0061(13) 0.0042(11)
C29 0.0266(12) 0.0457(15) 0.0523(15) 0.0132(12) 0.0112(11) 0.0119(11)
C30 0.0322(12) 0.0299(11) 0.0368(12) -0.0004(10) 0.0081(10) 0.0136(10)

loop_
_atom_type_symbol
_atom_type_description
_atom_type_scat_dispersion_real
_atom_type_scat_dispersion_imag
_atom_type_scat_source
C C 0.0033 0.0016 'International Tables Vol C Tables 4.2.6.8 and 6.1.1.4'
H H 0.0000 0.0000 'International Tables Vol C Tables 4.2.6.8 and 6.1.1.4'
O O 0.0106 0.0060 'International Tables Vol C Tables 4.2.6.8 and 6.1.1.4'
P P 0.1023 0.0942 'International Tables Vol C Tables 4.2.6.8 and 6.1.1.4'
Cl Cl 0.1484 0.1585 'International Tables Vol C Tables 4.2.6.8 and 6.1.1.4'
Pd Pd -0.9988 1.0072 'International Tables Vol C Tables 4.2.6.8 and 6.1.1.4'

loop_
_geom_angle_atom_site_label_1
_geom_angle_atom_site_label_2
_geom_angle_atom_site_label_3
_geom_angle
_geom_angle_site_symmetry_1
_geom_angle_site_symmetry_3
_geom_angle_publ_flag
P1 Pd1 P2 91.789(17) . . ?
P1 Pd1 Cl1 92.973(16) . . ?
P2 Pd1 Cl1 174.768(16) . . ?
P1 Pd1 Cl1 176.917(17) . 3 ?
P2 Pd1 Cl1 90.615(16) . 3 ?
Cl1 Pd1 Cl1 84.701(16) . 3 ?
Pd1 Cl1 Pd1 95.299(16) . 3 ?
O1 P1 C7 104.35(8) . . ?
O1 P1 C1 105.49(8) . . ?
C7 P1 C1 105.95(8) . . ?
O1 P1 Pd1 117.36(5) . . ?
C7 P1 Pd1 112.02(6) . . ?
C1 P1 Pd1 110.80(6) . . ?
O2 P2 C19 105.90(8) . . ?
O2 P2 C13 108.16(8) . . ?
C19 P2 C13 107.27(8) . . ?
O2 P2 Pd1 117.88(5) . . ?
C19 P2 Pd1 107.78(6) . . ?
C13 P2 Pd1 109.34(6) . . ?
C2 C1 C6 118.74(18) . . ?
C2 C1 P1 124.02(15) . . ?
C6 C1 P1 117.01(15) . . ?
C1 C2 C3 120.3(2) . . ?
C4 C3 C2 120.6(2) . . ?
C5 C4 C3 119.4(2) . . ?
C4 C5 C6 120.5(2) . . ?
C1 C6 C5 120.4(2) . . ?
C12 C7 C8 119.64(17) . . ?
C12 C7 P1 122.19(14) . . ?
C8 C7 P1 118.17(14) . . ?
C7 C8 C9 120.10(18) . . ?
C10 C9 C8 119.93(19) . . ?
C9 C10 C11 120.30(18) . . ?
C10 C11 C12 120.11(18) . . ?
C7 C12 C11 119.90(18) . . ?
C14 C13 C18 119.40(17) . . ?
C14 C13 P2 118.45(14) . . ?
C18 C13 P2 122.11(14) . . ?
C15 C14 C13 120.12(19) . . ?
C16 C15 C14 120.1(2) . . ?
C17 C16 C15 120.22(19) . . ?
C16 C17 C18 120.18(19) . . ?
C17 C18 C13 119.99(18) . . ?
C20 C19 C24 119.62(17) . . ?
C20 C19 P2 123.22(15) . . ?
C24 C19 P2 117.00(14) . . ?
C19 C20 C21 119.70(19) . . ?
C22 C21 C20 120.3(2) . . ?
C21 C22 C23 120.4(2) . . ?
C22 C23 C24 119.8(2) . . ?
C23 C24 C19 120.14(19) . . ?
C26 C25 C30 119.8(2) . . ?
C27 C26 C25 120.3(2) . . ?
C26 C27 C28 119.5(2) . . ?
C29 C28 C27 120.2(2) . . ?
C30 C29 C28 120.0(2) . . ?
C29 C30 C25 120.1(2) . . ?

loop_
_geom_bond_atom_site_label_1
_geom_bond_atom_site_label_2
_geom_bond_distance
_geom_bond_site_symmetry_2
_geom_bond_publ_flag
Pd1 P1 2.2461(5) . ?
Pd1 P2 2.2499(5) . ?
Pd1 Cl1 2.4166(4) . ?
Pd1 Cl1 2.4216(4) 3 ?
Cl1 Pd1 2.4216(4) 3 ?
P1 O1 1.5544(13) . ?
P1 C7 1.8182(18) . ?
P1 C1 1.8186(18) . ?
P2 O2 1.5480(13) . ?
P2 C19 1.8060(18) . ?
P2 C13 1.8131(18) . ?
C1 C2 1.385(3) . ?
C1 C6 1.390(3) . ?
C2 C3 1.394(3) . ?
C3 C4 1.376(3) . ?
C4 C5 1.373(3) . ?
C5 C6 1.392(3) . ?
C7 C12 1.394(3) . ?
C7 C8 1.397(3) . ?
C8 C9 1.397(3) . ?
C9 C10 1.385(3) . ?
C10 C11 1.387(3) . ?
C11 C12 1.398(3) . ?
C13 C14 1.395(3) . ?
C13 C18 1.398(3) . ?
C14 C15 1.393(3) . ?
C15 C16 1.388(3) . ?
C16 C17 1.380(3) . ?
C17 C18 1.396(3) . ?
C19 C20 1.389(3) . ?
C19 C24 1.398(3) . ?
C20 C21 1.390(3) . ?
C21 C22 1.380(3) . ?
C22 C23 1.382(3) . ?
C23 C24 1.386(3) . ?
C25 C26 1.381(3) . ?
C25 C30 1.384(3) . ?
C26 C27 1.374(4) . ?
C27 C28 1.389(4) . ?
C28 C29 1.374(4) . ?
C29 C30 1.372(4) . ?

loop_
_geom_hbond_atom_site_label_D
_geom_hbond_atom_site_label_H
_geom_hbond_atom_site_label_A
_geom_hbond_distance_DH
_geom_hbond_distance_HA
_geom_hbond_distance_DA
_geom_hbond_angle_DHA
_geom_hbond_site_symmetry_A
O1 H1 O2 1.04(3) 1.39(3) 2.4058(17) 164(3) .

loop_
_geom_torsion_atom_site_label_1
_geom_torsion_atom_site_label_2
_geom_torsion_atom_site_label_3
_geom_torsion_atom_site_label_4
_geom_torsion
_geom_torsion_site_symmetry_1
_geom_torsion_site_symmetry_2
_geom_torsion_site_symmetry_3
_geom_torsion_site_symmetry_4
_geom_torsion_publ_flag
P1 Pd1 Cl1 Pd1 177.971(18) . . . 3 ?
Cl1 Pd1 Cl1 Pd1 0.0 3 . . 3 ?
P2 Pd1 P1 O1 2.79(6) . . . . ?
Cl1 Pd1 P1 O1 -179.38(6) . . . . ?
P2 Pd1 P1 C7 -117.90(7) . . . . ?
Cl1 Pd1 P1 C7 59.93(7) . . . . ?
P2 Pd1 P1 C1 124.01(6) . . . . ?
Cl1 Pd1 P1 C1 -58.16(6) . . . . ?
P1 Pd1 P2 O2 -15.91(6) . . . . ?
Cl1 Pd1 P2 O2 162.16(6) 3 . . . ?
P1 Pd1 P2 C19 -135.59(6) . . . . ?
Cl1 Pd1 P2 C19 42.48(6) 3 . . . ?
P1 Pd1 P2 C13 108.11(6) . . . . ?
Cl1 Pd1 P2 C13 -73.82(6) 3 . . . ?
O1 P1 C1 C2 128.61(18) . . . . ?
C7 P1 C1 C2 -121.11(19) . . . . ?
Pd1 P1 C1 C2 0.6(2) . . . . ?
O1 P1 C1 C6 -45.85(17) . . . . ?
C7 P1 C1 C6 64.44(17) . . . . ?
Pd1 P1 C1 C6 -173.84(14) . . . . ?
C6 C1 C2 C3 -0.4(3) . . . . ?
P1 C1 C2 C3 -174.8(2) . . . . ?
C1 C2 C3 C4 0.2(4) . . . . ?
C2 C3 C4 C5 0.3(4) . . . . ?
C3 C4 C5 C6 -0.6(4) . . . . ?
C2 C1 C6 C5 0.1(3) . . . . ?
P1 C1 C6 C5 174.86(17) . . . . ?
C4 C5 C6 C1 0.4(3) . . . . ?
O1 P1 C7 C12 155.72(14) . . . . ?
C1 P1 C7 C12 44.63(17) . . . . ?
Pd1 P1 C7 C12 -76.31(15) . . . . ?
O1 P1 C7 C8 -23.14(16) . . . . ?
C1 P1 C7 C8 -134.23(14) . . . . ?
Pd1 P1 C7 C8 104.83(14) . . . . ?
C12 C7 C8 C9 -0.6(3) . . . . ?
P1 C7 C8 C9 178.33(14) . . . . ?
C7 C8 C9 C10 -0.2(3) . . . . ?
C8 C9 C10 C11 1.0(3) . . . . ?
C9 C10 C11 C12 -1.1(3) . . . . ?
C8 C7 C12 C11 0.5(3) . . . . ?
P1 C7 C12 C11 -178.37(14) . . . . ?
C10 C11 C12 C7 0.4(3) . . . . ?
O2 P2 C13 C14 -42.25(17) . . . . ?
C19 P2 C13 C14 71.57(17) . . . . ?
Pd1 P2 C13 C14 -171.80(14) . . . . ?
O2 P2 C13 C18 135.23(16) . . . . ?
C19 P2 C13 C18 -110.94(17) . . . . ?
Pd1 P2 C13 C18 5.68(18) . . . . ?
C18 C13 C14 C15 1.0(3) . . . . ?
P2 C13 C14 C15 178.55(17) . . . . ?
C13 C14 C15 C16 -0.3(3) . . . . ?
C14 C15 C16 C17 -0.4(4) . . . . ?
C15 C16 C17 C18 0.3(4) . . . . ?
C16 C17 C18 C13 0.5(3) . . . . ?
C14 C13 C18 C17 -1.1(3) . . . . ?
P2 C13 C18 C17 -178.56(16) . . . . ?
O2 P2 C19 C20 135.76(15) . . . . ?
C13 P2 C19 C20 20.41(18) . . . . ?
Pd1 P2 C19 C20 -97.23(15) . . . . ?
O2 P2 C19 C24 -48.72(16) . . . . ?
C13 P2 C19 C24 -164.06(15) . . . . ?
Pd1 P2 C19 C24 78.30(15) . . . . ?
C24 C19 C20 C21 -0.3(3) . . . . ?
P2 C19 C20 C21 175.08(15) . . . . ?
C19 C20 C21 C22 -0.7(3) . . . . ?
C20 C21 C22 C23 1.0(4) . . . . ?
C21 C22 C23 C24 -0.2(4) . . . . ?
C22 C23 C24 C19 -0.8(4) . . . . ?
C20 C19 C24 C23 1.1(3) . . . . ?
P2 C19 C24 C23 -174.59(17) . . . . ?
C30 C25 C26 C27 1.1(4) . . . . ?
C25 C26 C27 C28 -1.7(4) . . . . ?
C26 C27 C28 C29 1.5(5) . . . . ?
C27 C28 C29 C30 -0.7(5) . . . . ?
C28 C29 C30 C25 0.1(4) . . . . ?
C26 C25 C30 C29 -0.3(4) . . . . ?
